data_7249189
loop_
_publ_author_name
'Zhao, Zhixiang'
'Yang, Yue'
'Hu, Linhai'
'Wang, Jianhua'
'Yu, Jie'
'Liu, Qingxiang'

_publ_section_title
;
 Six cobalt(ii), zinc(ii), nickel(ii) and copper(ii) complexes based on
 bis-benzimidazolyl bidentate ligands with phenolyl ether linkers:
 synthesis, structural studies and recognition of HSO4&#x2212;
;
_journal_issue 36
_journal_name_full CrystEngComm
_journal_page_first 5078
_journal_page_last 5089
_journal_paper_doi 10.1039/D4CE00553H
_journal_volume 26
_journal_year 2024
_chemical_formula_moiety 'C29 H24 Cu N4 O6 S, C3 H7 N O'
_chemical_formula_sum 'C32 H31 Cu N5 O7 S'
_chemical_formula_weight 693.22
_space_group_crystal_system triclinic
_space_group_IT_number 2
_space_group_name_Hall '-P 1'
_space_group_name_H-M_alt 'P -1'
_atom_sites_solution_hydrogens geom
_atom_sites_solution_primary direct
_audit_creation_date 2024-04-15
_audit_creation_method
;
Olex2 1.2-beta
(compiled 2018.05.29 svn.r3508 for OlexSys, GUI svn.r5506)
;
_audit_update_record
;
2024-04-25 deposited with the CCDC.	2024-08-12 downloaded from the CCDC.
;
_cell_angle_alpha 68.893(12)
_cell_angle_beta 79.659(13)
_cell_angle_gamma 72.373(11)
_cell_formula_units_Z 2
_cell_length_a 10.546(8)
_cell_length_b 12.516(9)
_cell_length_c 12.968(9)
_cell_measurement_reflns_used 482
_cell_measurement_temperature 173(2)
_cell_measurement_theta_max 20.78
_cell_measurement_theta_min 2.74
_cell_volume 1517.1(19)
_computing_cell_refinement 'Bruker SAINT'
_computing_data_collection 'Bruker APEX2'
_computing_data_reduction 'Bruker SAINT'
_computing_molecular_graphics 'Olex2 (Dolomanov et al., 2009)'
_computing_publication_material 'Olex2 (Dolomanov et al., 2009)'
_computing_structure_refinement 'ShelXL (Sheldrick, 2015)'
_computing_structure_solution 'XS (Sheldrick, 2008)'
_diffrn_ambient_temperature 173.15
_diffrn_measured_fraction_theta_full 0.990
_diffrn_measured_fraction_theta_max 0.990
_diffrn_measurement_device_type 'Bruker APEX-II CCD'
_diffrn_measurement_method '\f and \w scans'
_diffrn_radiation_monochromator graphite
_diffrn_radiation_type MoK\a
_diffrn_radiation_wavelength 0.71073
_diffrn_reflns_av_R_equivalents 0.1223
_diffrn_reflns_av_unetI/netI 0.2760
_diffrn_reflns_Laue_measured_fraction_full 0.990
_diffrn_reflns_Laue_measured_fraction_max 0.990
_diffrn_reflns_limit_h_max 12
_diffrn_reflns_limit_h_min -12
_diffrn_reflns_limit_k_max 14
_diffrn_reflns_limit_k_min -14
_diffrn_reflns_limit_l_max 11
_diffrn_reflns_limit_l_min -15
_diffrn_reflns_number 7651
_diffrn_reflns_point_group_measured_fraction_full 0.990
_diffrn_reflns_point_group_measured_fraction_max 0.990
_diffrn_reflns_theta_full 25.009
_diffrn_reflns_theta_max 25.009
_diffrn_reflns_theta_min 2.031
_diffrn_standards_number 0
_exptl_absorpt_coefficient_mu 0.847
_exptl_absorpt_correction_T_max 0.7457
_exptl_absorpt_correction_T_min 0.4761
_exptl_absorpt_correction_type multi-scan
_exptl_absorpt_process_details
'SADABS-2008/1 (Bruker,2008) was used for absorption correction. wR2(int) was 0.1023 before and 0.0505 after correction. The Ratio of minimum to maximum transmission is 0.6385. The \l/2 correction factor is 0.0015.'
_exptl_crystal_colour blue
_exptl_crystal_colour_primary blue
_exptl_crystal_density_diffrn 1.518
_exptl_crystal_density_method 'not measured'
_exptl_crystal_description block
_exptl_crystal_F_000 718
_exptl_crystal_size_max 0.15
_exptl_crystal_size_mid 0.14
_exptl_crystal_size_min 0.05
_refine_diff_density_max 0.581
_refine_diff_density_min -0.752
_refine_diff_density_rms 0.138
_refine_ls_extinction_coef 0.022(3)
_refine_ls_extinction_expression Fc^*^=kFc[1+0.001xFc^2^\l^3^/sin(2\q)]^-1/4^
_refine_ls_extinction_method 'SHELXL-2018/3 (Sheldrick 2018)'
_refine_ls_goodness_of_fit_ref 1.029
_refine_ls_hydrogen_treatment constr
_refine_ls_matrix_type full
_refine_ls_number_parameters 388
_refine_ls_number_reflns 5292
_refine_ls_number_restraints 30
_refine_ls_restrained_S_all 1.027
_refine_ls_R_factor_all 0.2224
_refine_ls_R_factor_gt 0.0969
_refine_ls_shift/su_max 0.001
_refine_ls_shift/su_mean 0.000
_refine_ls_structure_factor_coef Fsqd
_refine_ls_weighting_details 'w=1/[\s^2^(Fo^2^)+(0.0843P)^2^+9.3702P] where P=(Fo^2^+2Fc^2^)/3'
_refine_ls_weighting_scheme calc
_refine_ls_wR_factor_gt 0.2063
_refine_ls_wR_factor_ref 0.2647
_reflns_Friedel_coverage 0.000
_reflns_number_gt 2484
_reflns_number_total 5292
_reflns_threshold_expression 'I > 2\s(I)'
_cod_data_source_file d4ce00553h2.cif
_cod_data_source_block n110530a
_cod_depositor_comments 'Adding full bibliography for 7249188--7249193.cif.'
_cod_database_code 7249189
_shelx_shelxl_version_number 2018/3
_shelx_space_group_comment
;
The symmetry employed for this shelxl refinement is uniquely defined
by the following loop, which should always be used as a source of
symmetry information in preference to the above space-group names.
They are only intended as comments.
;
_shelx_estimated_absorpt_t_max 0.959
_shelx_estimated_absorpt_t_min 0.883
_olex2_refinement_description
;
1. Fixed Uiso
 At 1.2 times of:
  All C(H) groups, All C(H,H) groups
 At 1.5 times of:
  All C(H,H,H) groups
2. Restrained distances
 N5-C31 = N5-C32
 1.48 with sigma of 0.001
 N5-C30
 1.33 with sigma of 0.001
 C30-O7
 1.23 with sigma of 0.01
 C30-C31 = C30-C32
 2.42 with sigma of 0.01
 N5-O7
 2.28 with sigma of 0.01
 N5'-C31' = N5'-C32'
 1.48 with sigma of 0.001
 N5'-C30'
 1.33 with sigma of 0.001
 C30'-O7'
 1.23 with sigma of 0.01
 C30'-C31' = C30'-C32'
 2.42 with sigma of 0.01
 N5'-O7'
 2.28 with sigma of 0.01
3. Restrained planarity
 N5, O7, C30, C31, C32
 with sigma of 0.001
 N5', O7', C30', C31', C32'
 with sigma of 0.001
4. Uiso/Uaniso restraints and constraints
Uanis(C30) \\sim Ueq, Uanis(C30') \\sim Ueq: with sigma of 0.005 and sigma for
terminal atoms of 0.01
Uanis(O7) = Uanis(O7')
Uanis(N5) = Uanis(N5')
Uanis(C30) = Uanis(C30')
Uanis(C31) = Uanis(C31')
Uanis(C32) = Uanis(C32')
5. Others
 Sof(O7')=Sof(N5')=Sof(C30')=Sof(H30')=Sof(C31')=Sof(H31D)=Sof(H31E)=Sof(H31F)=
 Sof(C32')=Sof(H32D)=Sof(H32E)=Sof(H32F)=1-FVAR(1)
 Sof(O7)=Sof(N5)=Sof(C30)=Sof(H30)=Sof(C31)=Sof(H31A)=Sof(H31B)=Sof(H31C)=
 Sof(C32)=Sof(H32A)=Sof(H32B)=Sof(H32C)=FVAR(1)
6.a Secondary CH2 refined with riding coordinates:
 C22(H22A,H22B), C15(H15A,H15B), C8(H8A,H8B)
6.b Aromatic/amide H refined with riding coordinates:
 C11(H11), C12(H12), C13(H13), C14(H14), C25(H25), C26(H26), C27(H27),
 C28(H28), C29(H29), C6(H6), C5(H5), C4(H4), C3(H3), C7(H7), C18(H18), C19(H19),
  C20(H20), C21(H21), C30(H30), C30'(H30')
6.c Fitted hexagon refined as free rotating group:
 C10(C11,C12,C13,C14,C9), C24(C25,C26,C27,C28,C23), C2(C1,C6,C5,C4,C3),
 C18(C19,C20,C21,C16,C17)
6.d Idealised Me refined as rotating group:
 C31(H31A,H31B,H31C), C32(H32A,H32B,H32C), C31'(H31D,H31E,H31F), C32'(H32D,
 H32E,H32F)
;
_olex2_submission_special_instructions 'No special instructions were received'

loop_
_space_group_symop_operation_xyz
'x, y, z'
'-x, -y, -z'

loop_
_atom_site_label
_atom_site_type_symbol
_atom_site_fract_x
_atom_site_fract_y
_atom_site_fract_z
_atom_site_U_iso_or_equiv
_atom_site_adp_type
_atom_site_occupancy
_atom_site_site_symmetry_order
_atom_site_calc_flag
_atom_site_refinement_flags_posn
_atom_site_refinement_flags_adp
_atom_site_refinement_flags_occupancy
_atom_site_disorder_assembly
_atom_site_disorder_group
Cu1 Cu 0.42715(11) 0.84907(12) 0.06785(13) 0.0286(5) Uani 1 1 d . . . . .
S1 S 0.5356(2) 0.9465(2) 0.1658(3) 0.0278(8) Uani 1 1 d . . . . .
N4 N 0.2418(7) 0.8420(7) 0.0789(8) 0.026(2) Uani 1 1 d . . . . .
O2 O 0.1498(6) 0.5835(6) 0.3624(7) 0.031(2) Uani 1 1 d . . . . .
O4 O 0.5992(6) 0.8725(6) 0.0898(7) 0.034(2) Uani 1 1 d . . . . .
O1 O 0.3362(7) 0.4354(7) 0.3584(7) 0.039(2) Uani 1 1 d . . . . .
O5 O 0.5460(6) 1.0699(6) 0.1085(7) 0.031(2) Uani 1 1 d . . . . .
O3 O 0.3909(6) 0.9436(6) 0.1754(6) 0.032(2) Uani 1 1 d . . . . .
O6 O 0.5941(7) 0.8929(7) 0.2738(7) 0.041(2) Uani 1 1 d . . . . .
N3 N 0.0478(7) 0.8067(7) 0.1687(9) 0.028(2) Uani 1 1 d . . . . .
N1 N 0.5046(7) 0.6788(7) 0.0705(7) 0.025(2) Uani 1 1 d . . . . .
C10 C 0.4580(5) 0.3598(6) 0.3970(6) 0.026(3) Uani 1 1 d . . . . .
C11 C 0.4878(6) 0.3219(6) 0.5067(6) 0.037(3) Uani 1 1 d G . . . .
H11 H 0.423321 0.347158 0.560231 0.044 Uiso 1 1 calc R . . . .
C12 C 0.6120(7) 0.2471(6) 0.5381(5) 0.034(3) Uani 1 1 d G . . . .
H12 H 0.632389 0.221188 0.613068 0.040 Uiso 1 1 calc R . . . .
C13 C 0.7064(5) 0.2102(6) 0.4598(7) 0.039(3) Uani 1 1 d G . . . .
H13 H 0.791242 0.159013 0.481228 0.047 Uiso 1 1 calc R . . . .
C14 C 0.6765(6) 0.2481(6) 0.3501(6) 0.035(3) Uani 1 1 d G . . . .
H14 H 0.741029 0.222808 0.296550 0.042 Uiso 1 1 calc R . . . .
C9 C 0.5523(6) 0.3229(6) 0.3187(5) 0.025(3) Uani 1 1 d G . . . .
N2 N 0.5418(8) 0.4805(7) 0.1322(8) 0.026(2) Uani 1 1 d . . . . .
C24 C 0.1551(5) 0.8593(6) 0.0010(6) 0.027(3) Uani 1 1 d . . . . .
C25 C 0.1681(5) 0.8990(6) -0.1142(6) 0.030(3) Uani 1 1 d G . . . .
H25 H 0.249547 0.914493 -0.152668 0.036 Uiso 1 1 calc R . . . .
C26 C 0.0618(6) 0.9159(6) -0.1732(5) 0.029(3) Uani 1 1 d G . . . .
H26 H 0.070693 0.942984 -0.251930 0.035 Uiso 1 1 calc R . . . .
C27 C -0.0574(5) 0.8931(6) -0.1169(6) 0.032(3) Uani 1 1 d G . . . .
H27 H -0.130008 0.904714 -0.157182 0.038 Uiso 1 1 calc R . . . .
C28 C -0.0704(5) 0.8535(6) -0.0016(6) 0.034(3) Uani 1 1 d G . . . .
H28 H -0.151856 0.837952 0.036828 0.041 Uiso 1 1 calc R . . . .
C23 C 0.0359(6) 0.8366(6) 0.0573(5) 0.026(3) Uani 1 1 d G . . . .
C29 C 0.1739(10) 0.8132(9) 0.1759(11) 0.033(3) Uani 1 1 d . . . . .
H29 H 0.208378 0.798389 0.243964 0.039 Uiso 1 1 calc R . . . .
C22 C -0.0530(10) 0.7737(9) 0.2613(10) 0.029(3) Uani 1 1 d . . . . .
H22A H -0.141666 0.828385 0.241579 0.034 Uiso 1 1 calc R . . . .
H22B H -0.030594 0.782945 0.328073 0.034 Uiso 1 1 calc R . . . .
C2 C 0.6298(5) 0.6284(5) 0.0265(6) 0.026(3) Uani 1 1 d . . . . .
C1 C 0.6517(5) 0.5059(5) 0.0621(6) 0.021(2) Uani 1 1 d G . . . .
C6 C 0.7674(6) 0.4366(4) 0.0242(6) 0.037(3) Uani 1 1 d G . . . .
H6 H 0.782331 0.352878 0.048550 0.044 Uiso 1 1 calc R . . . .
C5 C 0.8611(5) 0.4898(5) -0.0492(6) 0.029(3) Uani 1 1 d G . . . .
H5 H 0.940154 0.442475 -0.075074 0.035 Uiso 1 1 calc R . . . .
C4 C 0.8392(5) 0.6124(5) -0.0848(6) 0.038(3) Uani 1 1 d G . . . .
H4 H 0.903276 0.648742 -0.134966 0.046 Uiso 1 1 calc R . . . .
C3 C 0.7235(6) 0.6817(4) -0.0469(6) 0.030(3) Uani 1 1 d G . . . .
H3 H 0.708573 0.765412 -0.071234 0.036 Uiso 1 1 calc R . . . .
C7 C 0.4576(9) 0.5867(9) 0.1324(9) 0.026(3) Uani 1 1 d . . . . .
H7 H 0.372884 0.594283 0.173232 0.031 Uiso 1 1 calc R . . . .
C18 C -0.1698(5) 0.6218(5) 0.2635(6) 0.031(3) Uani 1 1 d . . . . .
H18 H -0.240407 0.685514 0.227873 0.038 Uiso 1 1 calc R . . . .
C19 C -0.1764(5) 0.5054(6) 0.2909(6) 0.039(3) Uani 1 1 d G . . . .
H19 H -0.251501 0.489623 0.273927 0.046 Uiso 1 1 calc R . . . .
C20 C -0.0732(6) 0.4121(4) 0.3431(6) 0.033(3) Uani 1 1 d G . . . .
H20 H -0.077698 0.332582 0.361765 0.039 Uiso 1 1 calc R . . . .
C21 C 0.0366(6) 0.4352(5) 0.3679(6) 0.031(3) Uani 1 1 d G . . . .
H21 H 0.107200 0.371430 0.403549 0.037 Uiso 1 1 calc R . . . .
C16 C 0.0432(5) 0.5515(6) 0.3405(6) 0.032(3) Uani 1 1 d G . . . .
C17 C -0.0600(6) 0.6448(4) 0.2884(6) 0.026(3) Uani 1 1 d G . . . .
C15 C 0.2473(10) 0.4955(10) 0.4300(10) 0.034(3) Uani 1 1 d . . . . .
H15A H 0.205827 0.439577 0.491809 0.041 Uiso 1 1 calc R . . . .
H15B H 0.296018 0.531717 0.461165 0.041 Uiso 1 1 calc R . . . .
C8 C 0.5203(10) 0.3608(9) 0.1980(10) 0.036(3) Uani 1 1 d . . . . .
H8A H 0.577729 0.301820 0.163693 0.043 Uiso 1 1 calc R . . . .
H8B H 0.426188 0.362609 0.196268 0.043 Uiso 1 1 calc R . . . .
O7 O 0.9756(10) 0.8972(7) 0.4532(10) 0.043(4) Uani 0.741(11) 1 d D . P A 1
N5 N 0.7711(8) 0.8996(6) 0.5486(7) 0.046(3) Uani 0.741(11) 1 d D . P A 1
C30 C 0.8997(8) 0.8970(6) 0.5372(10) 0.039(4) Uani 0.741(11) 1 d D U P A 1
H30 H 0.936505 0.894807 0.599904 0.047 Uiso 0.741(11) 1 calc R . P A 1
C31 C 0.7057(13) 0.9031(14) 0.4551(10) 0.068(6) Uani 0.741(11) 1 d D . P A 1
H31A H 0.615092 0.955334 0.453836 0.102 Uiso 0.741(11) 1 calc GR . P A 1
H31B H 0.701575 0.822982 0.464395 0.102 Uiso 0.741(11) 1 calc GR . P A 1
H31C H 0.757216 0.933403 0.385247 0.102 Uiso 0.741(11) 1 calc GR . P A 1
C32 C 0.6912(15) 0.8990(11) 0.6549(10) 0.082(8) Uani 0.741(11) 1 d D . P A 1
H32A H 0.615870 0.969847 0.642454 0.123 Uiso 0.741(11) 1 calc GR . P A 1
H32B H 0.747324 0.898694 0.707676 0.123 Uiso 0.741(11) 1 calc GR . P A 1
H32C H 0.657536 0.827928 0.685097 0.123 Uiso 0.741(11) 1 calc GR . P A 1
O7' O 0.944(3) 0.9039(11) 0.434(3) 0.043(4) Uani 0.259(11) 1 d D . P A 2
N5' N 0.7652(16) 0.8991(7) 0.5621(14) 0.046(3) Uani 0.259(11) 1 d D . P A 2
C30' C 0.827(2) 0.9019(7) 0.4626(14) 0.039(4) Uani 0.259(11) 1 d D U P A 2
H30' H 0.776003 0.902420 0.408978 0.047 Uiso 0.259(11) 1 calc R . P A 2
C31' C 0.840(3) 0.8982(19) 0.6486(17) 0.068(6) Uani 0.259(11) 1 d D . P A 2
H31D H 0.904102 0.946376 0.614115 0.102 Uiso 0.259(11) 1 calc GR . P A 2
H31E H 0.888539 0.816510 0.686934 0.102 Uiso 0.259(11) 1 calc GR . P A 2
H31F H 0.777947 0.931006 0.702110 0.102 Uiso 0.259(11) 1 calc GR . P A 2
C32' C 0.6232(16) 0.8970(16) 0.583(3) 0.082(8) Uani 0.259(11) 1 d D . P A 2
H32D H 0.611626 0.832564 0.652027 0.123 Uiso 0.259(11) 1 calc GR . P A 2
H32E H 0.595790 0.884143 0.521446 0.123 Uiso 0.259(11) 1 calc GR . P A 2
H32F H 0.568220 0.972839 0.590971 0.123 Uiso 0.259(11) 1 calc GR . P A 2

loop_
_atom_site_aniso_label
_atom_site_aniso_U_11
_atom_site_aniso_U_22
_atom_site_aniso_U_33
_atom_site_aniso_U_23
_atom_site_aniso_U_13
_atom_site_aniso_U_12
Cu1 0.0156(6) 0.0324(8) 0.0429(12) -0.0178(7) 0.0012(6) -0.0089(5)
S1 0.0165(12) 0.0346(15) 0.034(2) -0.0121(15) 0.0041(13) -0.0106(11)
N4 0.017(4) 0.030(5) 0.044(7) -0.023(5) 0.002(4) -0.011(4)
O2 0.018(3) 0.033(4) 0.043(6) -0.010(4) -0.007(3) -0.009(3)
O4 0.023(4) 0.041(5) 0.044(6) -0.023(4) 0.004(4) -0.009(3)
O1 0.029(4) 0.053(5) 0.032(6) -0.014(4) -0.002(4) -0.007(4)
O5 0.025(4) 0.025(4) 0.047(6) -0.013(4) -0.002(4) -0.012(3)
O3 0.015(3) 0.043(4) 0.041(6) -0.018(4) 0.009(3) -0.014(3)
O6 0.025(4) 0.050(5) 0.037(6) 0.005(5) -0.014(4) -0.013(4)
N3 0.014(4) 0.035(5) 0.042(7) -0.017(5) 0.007(4) -0.014(4)
N1 0.021(4) 0.027(5) 0.027(7) -0.011(4) 0.002(4) -0.008(4)
C10 0.022(5) 0.027(6) 0.030(9) -0.012(6) -0.010(5) -0.001(4)
C11 0.049(7) 0.045(7) 0.024(9) -0.009(6) -0.009(6) -0.023(6)
C12 0.039(6) 0.042(7) 0.028(8) -0.012(6) 0.000(6) -0.024(5)
C13 0.023(5) 0.025(6) 0.053(10) 0.002(6) -0.009(6) 0.001(4)
C14 0.027(6) 0.046(7) 0.032(9) -0.011(6) 0.012(6) -0.018(5)
C9 0.034(6) 0.031(6) 0.019(8) -0.009(5) 0.005(5) -0.025(5)
N2 0.029(4) 0.018(4) 0.033(7) -0.012(4) -0.008(4) -0.003(4)
C24 0.022(5) 0.028(6) 0.039(9) -0.016(6) -0.001(6) -0.013(4)
C25 0.020(5) 0.028(6) 0.047(10) -0.020(6) 0.004(5) -0.006(4)
C26 0.027(5) 0.026(6) 0.039(9) -0.021(6) -0.002(5) -0.002(4)
C27 0.028(6) 0.044(7) 0.026(9) -0.019(6) 0.009(5) -0.010(5)
C28 0.018(5) 0.030(6) 0.068(11) -0.030(7) 0.002(6) -0.010(4)
C23 0.015(5) 0.031(6) 0.031(9) -0.011(6) 0.003(5) -0.006(4)
C29 0.026(5) 0.031(6) 0.042(9) -0.016(6) -0.013(6) 0.003(5)
C22 0.025(5) 0.039(6) 0.034(8) -0.030(6) 0.008(5) -0.009(5)
C2 0.015(5) 0.037(6) 0.031(8) -0.019(6) 0.000(5) -0.002(4)
C1 0.022(5) 0.034(6) 0.012(7) -0.006(5) -0.002(5) -0.017(4)
C6 0.037(6) 0.035(6) 0.047(10) -0.022(6) 0.005(6) -0.015(5)
C5 0.014(5) 0.035(6) 0.040(9) -0.021(6) 0.002(5) -0.001(4)
C4 0.025(5) 0.052(8) 0.044(10) -0.022(7) 0.007(6) -0.018(5)
C3 0.018(5) 0.035(6) 0.039(9) -0.011(6) -0.005(5) -0.009(4)
C7 0.017(5) 0.026(6) 0.028(8) -0.006(5) 0.000(5) 0.000(4)
C18 0.020(5) 0.030(6) 0.045(9) -0.013(6) -0.007(5) -0.006(4)
C19 0.037(6) 0.052(8) 0.043(10) -0.029(7) 0.016(6) -0.028(6)
C20 0.033(6) 0.024(6) 0.040(9) -0.005(6) -0.009(6) -0.011(5)
C21 0.032(6) 0.030(6) 0.035(9) -0.020(6) 0.000(5) -0.004(5)
C16 0.030(6) 0.040(7) 0.029(8) -0.011(6) -0.002(5) -0.016(5)
C17 0.022(5) 0.031(6) 0.027(8) -0.010(5) 0.003(5) -0.012(4)
C15 0.025(5) 0.048(7) 0.033(9) -0.021(6) 0.001(5) -0.008(5)
C8 0.036(6) 0.025(6) 0.049(10) -0.025(6) 0.018(6) -0.008(5)
O7 0.035(7) 0.057(6) 0.038(8) -0.017(5) -0.003(6) -0.013(5)
N5 0.055(6) 0.043(6) 0.048(9) -0.020(6) 0.009(6) -0.026(5)
C30 0.038(5) 0.039(5) 0.040(5) -0.011(3) -0.004(3) -0.011(3)
C31 0.068(12) 0.132(19) 0.023(13) -0.023(12) 0.009(10) -0.061(13)
C32 0.104(17) 0.125(19) 0.038(17) -0.043(14) 0.029(13) -0.057(15)
O7' 0.035(7) 0.057(6) 0.038(8) -0.017(5) -0.003(6) -0.013(5)
N5' 0.055(6) 0.043(6) 0.048(9) -0.020(6) 0.009(6) -0.026(5)
C30' 0.038(5) 0.039(5) 0.040(5) -0.011(3) -0.004(3) -0.011(3)
C31' 0.068(12) 0.132(19) 0.023(13) -0.023(12) 0.009(10) -0.061(13)
C32' 0.104(17) 0.125(19) 0.038(17) -0.043(14) 0.029(13) -0.057(15)

loop_
_atom_type_symbol
_atom_type_description
_atom_type_scat_dispersion_real
_atom_type_scat_dispersion_imag
_atom_type_scat_source
C C 0.0033 0.0016 'International Tables Vol C Tables 4.2.6.8 and 6.1.1.4'
H H 0.0000 0.0000 'International Tables Vol C Tables 4.2.6.8 and 6.1.1.4'
Cu Cu 0.3201 1.2651 'International Tables Vol C Tables 4.2.6.8 and 6.1.1.4'
N N 0.0061 0.0033 'International Tables Vol C Tables 4.2.6.8 and 6.1.1.4'
O O 0.0106 0.0060 'International Tables Vol C Tables 4.2.6.8 and 6.1.1.4'
S S 0.1246 0.1234 'International Tables Vol C Tables 4.2.6.8 and 6.1.1.4'

loop_
_geom_angle_atom_site_label_1
_geom_angle_atom_site_label_2
_geom_angle_atom_site_label_3
_geom_angle
_geom_angle_site_symmetry_1
_geom_angle_site_symmetry_3
_geom_angle_publ_flag
N4 Cu1 S1 130.0(3) . . ?
N4 Cu1 O4 165.1(3) . . ?
N4 Cu1 O5 98.8(3) . 2_675 ?
N4 Cu1 O3 94.7(3) . . ?
N4 Cu1 N1 93.8(3) . . ?
O4 Cu1 S1 35.3(2) . . ?
O4 Cu1 O5 91.7(3) . 2_675 ?
O4 Cu1 O3 70.6(3) . . ?
O4 Cu1 N1 95.5(3) . . ?
O5 Cu1 S1 109.0(2) 2_675 . ?
O3 Cu1 S1 35.28(17) . . ?
O3 Cu1 O5 122.2(3) . 2_675 ?
N1 Cu1 S1 122.0(3) . . ?
N1 Cu1 O5 96.7(3) . 2_675 ?
N1 Cu1 O3 138.1(4) . . ?
O4 S1 Cu1 49.6(3) . . ?
O5 S1 Cu1 119.1(4) . . ?
O5 S1 O4 109.4(4) . . ?
O5 S1 O3 109.3(4) . . ?
O3 S1 Cu1 51.4(3) . . ?
O3 S1 O4 100.9(4) . . ?
O6 S1 Cu1 128.3(3) . . ?
O6 S1 O4 111.5(5) . . ?
O6 S1 O5 112.6(5) . . ?
O6 S1 O3 112.5(4) . . ?
C24 N4 Cu1 133.7(6) . . ?
C29 N4 Cu1 120.9(8) . . ?
C29 N4 C24 105.4(8) . . ?
C16 O2 C15 118.9(7) . . ?
S1 O4 Cu1 95.1(3) . . ?
C10 O1 C15 117.9(8) . . ?
S1 O5 Cu1 125.3(5) . 2_675 ?
S1 O3 Cu1 93.4(3) . . ?
C23 N3 C29 105.3(8) . . ?
C23 N3 C22 127.4(8) . . ?
C29 N3 C22 127.3(11) . . ?
C2 N1 Cu1 128.1(5) . . ?
C7 N1 Cu1 126.5(6) . . ?
C7 N1 C2 104.3(7) . . ?
C11 C10 O1 123.7(6) . . ?
C11 C10 C9 120.0 . . ?
C9 C10 O1 116.3(6) . . ?
C10 C11 H11 120.0 . . ?
C10 C11 C12 120.0 . . ?
C12 C11 H11 120.0 . . ?
C11 C12 H12 120.0 . . ?
C13 C12 C11 120.0 . . ?
C13 C12 H12 120.0 . . ?
C12 C13 H13 120.0 . . ?
C14 C13 C12 120.0 . . ?
C14 C13 H13 120.0 . . ?
C13 C14 H14 120.0 . . ?
C13 C14 C9 120.0 . . ?
C9 C14 H14 120.0 . . ?
C10 C9 C8 120.9(6) . . ?
C14 C9 C10 120.0 . . ?
C14 C9 C8 119.1(6) . . ?
C1 N2 C8 127.6(7) . . ?
C7 N2 C1 106.0(7) . . ?
C7 N2 C8 126.4(8) . . ?
C25 C24 N4 131.4(6) . . ?
C25 C24 C23 120.0 . . ?
C23 C24 N4 108.5(6) . . ?
C24 C25 H25 120.0 . . ?
C26 C25 C24 120.0 . . ?
C26 C25 H25 120.0 . . ?
C25 C26 H26 120.0 . . ?
C25 C26 C27 120.0 . . ?
C27 C26 H26 120.0 . . ?
C26 C27 H27 120.0 . . ?
C28 C27 C26 120.0 . . ?
C28 C27 H27 120.0 . . ?
C27 C28 H28 120.0 . . ?
C27 C28 C23 120.0 . . ?
C23 C28 H28 120.0 . . ?
N3 C23 C24 107.6(5) . . ?
N3 C23 C28 132.2(5) . . ?
C28 C23 C24 120.0 . . ?
N4 C29 N3 113.2(11) . . ?
N4 C29 H29 123.4 . . ?
N3 C29 H29 123.4 . . ?
N3 C22 H22A 109.2 . . ?
N3 C22 H22B 109.2 . . ?
N3 C22 C17 112.1(7) . . ?
H22A C22 H22B 107.9 . . ?
C17 C22 H22A 109.2 . . ?
C17 C22 H22B 109.2 . . ?
C1 C2 N1 109.5(5) . . ?
C1 C2 C3 120.0 . . ?
C3 C2 N1 130.4(5) . . ?
N2 C1 C2 106.4(5) . . ?
N2 C1 C6 133.6(5) . . ?
C6 C1 C2 120.0 . . ?
C1 C6 H6 120.0 . . ?
C5 C6 C1 120.0 . . ?
C5 C6 H6 120.0 . . ?
C6 C5 H5 120.0 . . ?
C6 C5 C4 120.0 . . ?
C4 C5 H5 120.0 . . ?
C5 C4 H4 120.0 . . ?
C5 C4 C3 120.0 . . ?
C3 C4 H4 120.0 . . ?
C2 C3 H3 120.0 . . ?
C4 C3 C2 120.0 . . ?
C4 C3 H3 120.0 . . ?
N1 C7 N2 113.8(8) . . ?
N1 C7 H7 123.1 . . ?
N2 C7 H7 123.1 . . ?
C19 C18 H18 120.0 . . ?
C19 C18 C17 120.0 . . ?
C17 C18 H18 120.0 . . ?
C18 C19 H19 120.0 . . ?
C18 C19 C20 120.0 . . ?
C20 C19 H19 120.0 . . ?
C19 C20 H20 120.0 . . ?
C21 C20 C19 120.0 . . ?
C21 C20 H20 120.0 . . ?
C20 C21 H21 120.0 . . ?
C16 C21 C20 120.0 . . ?
C16 C21 H21 120.0 . . ?
C21 C16 O2 124.1(5) . . ?
C17 C16 O2 115.9(5) . . ?
C17 C16 C21 120.0 . . ?
C18 C17 C22 120.6(6) . . ?
C16 C17 C22 119.4(6) . . ?
C16 C17 C18 120.0 . . ?
O2 C15 O1 105.4(9) . . ?
O2 C15 H15A 110.7 . . ?
O2 C15 H15B 110.7 . . ?
O1 C15 H15A 110.7 . . ?
O1 C15 H15B 110.7 . . ?
H15A C15 H15B 108.8 . . ?
C9 C8 H8A 109.3 . . ?
C9 C8 H8B 109.3 . . ?
N2 C8 C9 111.7(9) . . ?
N2 C8 H8A 109.3 . . ?
N2 C8 H8B 109.3 . . ?
H8A C8 H8B 107.9 . . ?
C30 N5 C31 120.5(7) . . ?
C30 N5 C32 120.5(7) . . ?
C32 N5 C31 119.0(9) . . ?
O7 C30 N5 126.2(9) . . ?
O7 C30 H30 116.9 . . ?
N5 C30 H30 116.9 . . ?
N5 C31 H31A 109.5 . . ?
N5 C31 H31B 109.5 . . ?
N5 C31 H31C 109.5 . . ?
H31A C31 H31B 109.5 . . ?
H31A C31 H31C 109.5 . . ?
H31B C31 H31C 109.5 . . ?
N5 C32 H32A 109.5 . . ?
N5 C32 H32B 109.5 . . ?
N5 C32 H32C 109.5 . . ?
H32A C32 H32B 109.5 . . ?
H32A C32 H32C 109.5 . . ?
H32B C32 H32C 109.5 . . ?
C30' N5' C31' 119.1(8) . . ?
C30' N5' C32' 119.2(8) . . ?
C32' N5' C31' 121.7(11) . . ?
O7' C30' N5' 126.0(13) . . ?
O7' C30' H30' 117.0 . . ?
N5' C30' H30' 117.0 . . ?
N5' C31' H31D 109.5 . . ?
N5' C31' H31E 109.5 . . ?
N5' C31' H31F 109.5 . . ?
H31D C31' H31E 109.5 . . ?
H31D C31' H31F 109.5 . . ?
H31E C31' H31F 109.5 . . ?
N5' C32' H32D 109.5 . . ?
N5' C32' H32E 109.5 . . ?
N5' C32' H32F 109.5 . . ?
H32D C32' H32E 109.5 . . ?
H32D C32' H32F 109.5 . . ?
H32E C32' H32F 109.5 . . ?

loop_
_geom_bond_atom_site_label_1
_geom_bond_atom_site_label_2
_geom_bond_distance
_geom_bond_site_symmetry_2
_geom_bond_publ_flag
Cu1 S1 2.625(3) . ?
Cu1 N4 1.961(8) . ?
Cu1 O4 2.006(7) . ?
Cu1 O5 2.147(8) 2_675 ?
Cu1 O3 2.053(8) . ?
Cu1 N1 2.028(8) . ?
S1 O4 1.524(8) . ?
S1 O5 1.483(7) . ?
S1 O3 1.519(6) . ?
S1 O6 1.475(8) . ?
N4 C24 1.398(10) . ?
N4 C29 1.315(14) . ?
O2 C16 1.404(8) . ?
O2 C15 1.408(13) . ?
O1 C10 1.396(9) . ?
O1 C15 1.439(12) . ?
N3 C23 1.374(11) . ?
N3 C29 1.379(13) . ?
N3 C22 1.481(12) . ?
N1 C2 1.396(8) . ?
N1 C7 1.325(12) . ?
C10 C11 1.3900 . ?
C10 C9 1.3900 . ?
C11 H11 0.9500 . ?
C11 C12 1.3900 . ?
C12 H12 0.9500 . ?
C12 C13 1.3900 . ?
C13 H13 0.9500 . ?
C13 C14 1.3900 . ?
C14 H14 0.9500 . ?
C14 C9 1.3900 . ?
C9 C8 1.531(14) . ?
N2 C1 1.381(9) . ?
N2 C7 1.357(12) . ?
N2 C8 1.497(13) . ?
C24 C25 1.3900 . ?
C24 C23 1.3900 . ?
C25 H25 0.9500 . ?
C25 C26 1.3900 . ?
C26 H26 0.9500 . ?
C26 C27 1.3900 . ?
C27 H27 0.9500 . ?
C27 C28 1.3900 . ?
C28 H28 0.9500 . ?
C28 C23 1.3900 . ?
C29 H29 0.9500 . ?
C22 H22A 0.9900 . ?
C22 H22B 0.9900 . ?
C22 C17 1.545(11) . ?
C2 C1 1.3900 . ?
C2 C3 1.3900 . ?
C1 C6 1.3900 . ?
C6 H6 0.9500 . ?
C6 C5 1.3900 . ?
C5 H5 0.9500 . ?
C5 C4 1.3900 . ?
C4 H4 0.9500 . ?
C4 C3 1.3900 . ?
C3 H3 0.9500 . ?
C7 H7 0.9500 . ?
C18 H18 0.9500 . ?
C18 C19 1.3900 . ?
C18 C17 1.3900 . ?
C19 H19 0.9500 . ?
C19 C20 1.3900 . ?
C20 H20 0.9500 . ?
C20 C21 1.3900 . ?
C21 H21 0.9500 . ?
C21 C16 1.3900 . ?
C16 C17 1.3900 . ?
C15 H15A 0.9900 . ?
C15 H15B 0.9900 . ?
C8 H8A 0.9900 . ?
C8 H8B 0.9900 . ?
O7 C30 1.230(9) . ?
N5 C30 1.3297(14) . ?
N5 C31 1.4797(13) . ?
N5 C32 1.4798(13) . ?
C30 H30 0.9500 . ?
C31 H31A 0.9800 . ?
C31 H31B 0.9800 . ?
C31 H31C 0.9800 . ?
C32 H32A 0.9800 . ?
C32 H32B 0.9800 . ?
C32 H32C 0.9800 . ?
O7' C30' 1.230(10) . ?
N5' C30' 1.3299(13) . ?
N5' C31' 1.4799(13) . ?
N5' C32' 1.4800(15) . ?
C30' H30' 0.9500 . ?
C31' H31D 0.9800 . ?
C31' H31E 0.9800 . ?
C31' H31F 0.9800 . ?
C32' H32D 0.9800 . ?
C32' H32E 0.9800 . ?
C32' H32F 0.9800 . ?

loop_
_geom_torsion_atom_site_label_1
_geom_torsion_atom_site_label_2
_geom_torsion_atom_site_label_3
_geom_torsion_atom_site_label_4
_geom_torsion
_geom_torsion_site_symmetry_1
_geom_torsion_site_symmetry_2
_geom_torsion_site_symmetry_3
_geom_torsion_site_symmetry_4
_geom_torsion_publ_flag
Cu1 S1 O5 Cu1 -31.8(5) . . . 2_675 ?
Cu1 N4 C24 C25 -6.9(11) . . . . ?
Cu1 N4 C24 C23 177.0(6) . . . . ?
Cu1 N4 C29 N3 -176.9(6) . . . . ?
Cu1 N1 C2 C1 170.2(6) . . . . ?
Cu1 N1 C2 C3 -13.6(12) . . . . ?
Cu1 N1 C7 N2 -168.9(7) . . . . ?
N4 C24 C25 C26 -175.7(8) . . . . ?
N4 C24 C23 N3 0.6(6) . . . . ?
N4 C24 C23 C28 176.6(6) . . . . ?
O2 C16 C17 C22 -1.6(8) . . . . ?
O2 C16 C17 C18 -179.9(7) . . . . ?
O4 S1 O5 Cu1 22.0(6) . . . 2_675 ?
O4 S1 O3 Cu1 -2.9(4) . . . . ?
O1 C10 C11 C12 -179.6(7) . . . . ?
O1 C10 C9 C14 179.6(7) . . . . ?
O1 C10 C9 C8 -2.0(8) . . . . ?
O5 S1 O4 Cu1 -112.2(4) . . . . ?
O5 S1 O3 Cu1 112.3(4) . . . . ?
O3 S1 O4 Cu1 2.9(5) . . . . ?
O3 S1 O5 Cu1 -87.6(5) . . . 2_675 ?
O6 S1 O4 Cu1 122.6(4) . . . . ?
O6 S1 O5 Cu1 146.6(4) . . . 2_675 ?
O6 S1 O3 Cu1 -121.8(4) . . . . ?
N3 C22 C17 C18 -109.3(8) . . . . ?
N3 C22 C17 C16 72.4(10) . . . . ?
N1 C2 C1 N2 -2.6(7) . . . . ?
N1 C2 C1 C6 176.7(7) . . . . ?
N1 C2 C3 C4 -175.9(9) . . . . ?
C10 O1 C15 O2 167.1(7) . . . . ?
C10 C11 C12 C13 0.0 . . . . ?
C10 C9 C8 N2 84.0(8) . . . . ?
C11 C10 C9 C14 0.0 . . . . ?
C11 C10 C9 C8 178.3(7) . . . . ?
C11 C12 C13 C14 0.0 . . . . ?
C12 C13 C14 C9 0.0 . . . . ?
C13 C14 C9 C10 0.0 . . . . ?
C13 C14 C9 C8 -178.4(7) . . . . ?
C14 C9 C8 N2 -97.7(7) . . . . ?
C9 C10 C11 C12 0.0 . . . . ?
N2 C1 C6 C5 179.0(10) . . . . ?
C24 N4 C29 N3 1.7(10) . . . . ?
C24 C25 C26 C27 0.0 . . . . ?
C25 C24 C23 N3 -176.0(6) . . . . ?
C25 C24 C23 C28 0.0 . . . . ?
C25 C26 C27 C28 0.0 . . . . ?
C26 C27 C28 C23 0.0 . . . . ?
C27 C28 C23 N3 174.9(8) . . . . ?
C27 C28 C23 C24 0.0 . . . . ?
C23 N3 C29 N4 -1.4(11) . . . . ?
C23 N3 C22 C17 77.6(12) . . . . ?
C23 C24 C25 C26 0.0 . . . . ?
C29 N4 C24 C25 174.7(6) . . . . ?
C29 N4 C24 C23 -1.4(8) . . . . ?
C29 N3 C23 C24 0.4(8) . . . . ?
C29 N3 C23 C28 -174.9(6) . . . . ?
C29 N3 C22 C17 -101.9(11) . . . . ?
C22 N3 C23 C24 -179.2(8) . . . . ?
C22 N3 C23 C28 5.4(13) . . . . ?
C22 N3 C29 N4 178.3(9) . . . . ?
C2 N1 C7 N2 -0.1(13) . . . . ?
C2 C1 C6 C5 0.0 . . . . ?
C1 N2 C7 N1 -1.4(13) . . . . ?
C1 N2 C8 C9 98.6(11) . . . . ?
C1 C2 C3 C4 0.0 . . . . ?
C1 C6 C5 C4 0.0 . . . . ?
C6 C5 C4 C3 0.0 . . . . ?
C5 C4 C3 C2 0.0 . . . . ?
C3 C2 C1 N2 -179.3(7) . . . . ?
C3 C2 C1 C6 0.0 . . . . ?
C7 N1 C2 C1 1.7(9) . . . . ?
C7 N1 C2 C3 177.9(7) . . . . ?
C7 N2 C1 C2 2.4(9) . . . . ?
C7 N2 C1 C6 -176.7(7) . . . . ?
C7 N2 C8 C9 -79.2(13) . . . . ?
C18 C19 C20 C21 0.0 . . . . ?
C19 C18 C17 C22 -178.3(7) . . . . ?
C19 C18 C17 C16 0.0 . . . . ?
C19 C20 C21 C16 0.0 . . . . ?
C20 C21 C16 O2 179.9(7) . . . . ?
C20 C21 C16 C17 0.0 . . . . ?
C21 C16 C17 C22 178.4(7) . . . . ?
C21 C16 C17 C18 0.0 . . . . ?
C16 O2 C15 O1 81.1(10) . . . . ?
C17 C18 C19 C20 0.0 . . . . ?
C15 O2 C16 C21 -9.7(11) . . . . ?
C15 O2 C16 C17 170.2(7) . . . . ?
C15 O1 C10 C11 12.6(10) . . . . ?
C15 O1 C10 C9 -167.0(7) . . . . ?
C8 N2 C1 C2 -175.8(10) . . . . ?
C8 N2 C1 C6 5.1(16) . . . . ?
C8 N2 C7 N1 176.8(11) . . . . ?
C31 N5 C30 O7 0.00(4) . . . . ?
C32 N5 C30 O7 180.00(4) . . . . ?
C31' N5' C30' O7' 0.00(3) . . . . ?
C32' N5' C30' O7' 180.00(3) . . . . ?
